data_7216738
loop_
_publ_author_name
'Pal, Souvik'
'Jana, Partha P.'
'Nayek, Hari Pada'

_publ_section_title
;
 Mononuclear complexes and a coordination polymer of the 2-pyridylamino
 (NH2Py) functionalized P(v) ligand
;
_journal_issue 51
_journal_name_full 'RSC Advances'
_journal_page_first 26902
_journal_paper_doi 10.1039/c4ra02258k
_journal_volume 4
_journal_year 2014
_chemical_formula_moiety 'C20 H20 N8 O4 P2 Zn'
_chemical_formula_sum 'C20 H20 N8 O4 P2 Zn'
_chemical_formula_weight 563.75
_chemical_name_systematic
; 
 ? 
;
_space_group_IT_number 142
_symmetry_cell_setting tetragonal
_symmetry_space_group_name_Hall '-I 4bd 2c'
_symmetry_space_group_name_H-M 'I 41/a c d :2'
_atom_sites_solution_hydrogens geom
_atom_sites_solution_primary direct
_atom_sites_solution_secondary difmap
_audit_creation_method SHELXL-97
_cell_angle_alpha 90.00
_cell_angle_beta 90.00
_cell_angle_gamma 90.00
_cell_formula_units_Z 16
_cell_length_a 19.4919(5)
_cell_length_b 19.4919(5)
_cell_length_c 25.8585(15)
_cell_measurement_reflns_used 3502
_cell_measurement_temperature 293(2)
_cell_measurement_theta_max 28.6471
_cell_measurement_theta_min 2.9499
_cell_volume 9824.5(7)
_computing_structure_refinement 'SHELXL-97 (Sheldrick, 1997)'
_computing_structure_solution 'SHELXS-97 (Sheldrick, 1990)'
_diffrn_ambient_temperature 293(2)
_diffrn_measured_fraction_theta_full 0.999
_diffrn_measured_fraction_theta_max 0.999
_diffrn_radiation_monochromator graphite
_diffrn_radiation_source 'fine-focus sealed tube'
_diffrn_radiation_type MoK\a
_diffrn_radiation_wavelength 0.71073
_diffrn_reflns_av_R_equivalents 0.0782
_diffrn_reflns_av_sigmaI/netI 0.0423
_diffrn_reflns_limit_h_max 21
_diffrn_reflns_limit_h_min -24
_diffrn_reflns_limit_k_max 24
_diffrn_reflns_limit_k_min -24
_diffrn_reflns_limit_l_max 32
_diffrn_reflns_limit_l_min -32
_diffrn_reflns_number 25006
_diffrn_reflns_theta_full 26.99
_diffrn_reflns_theta_max 26.99
_diffrn_reflns_theta_min 2.96
_exptl_absorpt_coefficient_mu 1.174
_exptl_absorpt_correction_type none
_exptl_crystal_colour colourless
_exptl_crystal_density_diffrn 1.525
_exptl_crystal_density_method 'not measured'
_exptl_crystal_description blocks
_exptl_crystal_F_000 4608
_exptl_crystal_size_max 0.17
_exptl_crystal_size_mid 0.15
_exptl_crystal_size_min 0.12
_refine_diff_density_max 0.270
_refine_diff_density_min -0.322
_refine_diff_density_rms 0.057
_refine_ls_extinction_method none
_refine_ls_goodness_of_fit_ref 1.029
_refine_ls_hydrogen_treatment mixed
_refine_ls_matrix_type full
_refine_ls_number_parameters 168
_refine_ls_number_reflns 2689
_refine_ls_number_restraints 0
_refine_ls_restrained_S_all 1.029
_refine_ls_R_factor_all 0.0844
_refine_ls_R_factor_gt 0.0493
_refine_ls_shift/su_max 0.000
_refine_ls_shift/su_mean 0.000
_refine_ls_structure_factor_coef Fsqd
_refine_ls_weighting_details 'calc w=1/[\s^2^(Fo^2^)+(0.0357P)^2^+10.5280P] where P=(Fo^2^+2Fc^2^)/3'
_refine_ls_weighting_scheme calc
_refine_ls_wR_factor_gt 0.0909
_refine_ls_wR_factor_ref 0.1007
_reflns_number_gt 1840
_reflns_number_total 2689
_reflns_threshold_expression >2sigma(I)
_cod_data_source_file c4ra02258k2.cif
_cod_data_source_block shelxl
_cod_depositor_comments
;
The following automatic conversions were performed:

'_symmetry_cell_setting' value 'Tetragonal' changed to 'tetragonal'
according to
/usr/data/users/saulius/crontab/automatic-downloads/rss-feeds/RSC/lib/dictionaries/cif_core.dic
dictionary named 'cif_core.dic' version 2.4.2 from 2011-04-26.

Automatic conversion script
Id: cif_fix_values 2281 2013-09-26 08:29:07Z andrius 
;
_cod_original_sg_symbol_H-M 'I 41/a c d'
_cod_database_code 7216738

loop_
_symmetry_equiv_pos_as_xyz
'x, y, z'
'-x+1/2, -y, z+1/2'
'-y+1/4, x+3/4, z+1/4'
'y+1/4, -x+1/4, z+3/4'
'-x+1/2, y, -z'
'x, -y, -z+1/2'
'y+1/4, x+3/4, -z+3/4'
'-y+1/4, -x+1/4, -z+1/4'
'x+1/2, y+1/2, z+1/2'
'-x+1, -y+1/2, z+1'
'-y+3/4, x+5/4, z+3/4'
'y+3/4, -x+3/4, z+5/4'
'-x+1, y+1/2, -z+1/2'
'x+1/2, -y+1/2, -z+1'
'y+3/4, x+5/4, -z+5/4'
'-y+3/4, -x+3/4, -z+3/4'
'-x, -y, -z'
'x-1/2, y, -z-1/2'
'y-1/4, -x-3/4, -z-1/4'
'-y-1/4, x-1/4, -z-3/4'
'x-1/2, -y, z'
'-x, y, z-1/2'
'-y-1/4, -x-3/4, z-3/4'
'y-1/4, x-1/4, z-1/4'
'-x+1/2, -y+1/2, -z+1/2'
'x, y+1/2, -z'
'y+1/4, -x-1/4, -z+1/4'
'-y+1/4, x+1/4, -z-1/4'
'x, -y+1/2, z+1/2'
'-x+1/2, y+1/2, z'
'-y+1/4, -x-1/4, z-1/4'
'y+1/4, x+1/4, z+1/4'

loop_
_atom_site_label
_atom_site_type_symbol
_atom_site_fract_x
_atom_site_fract_y
_atom_site_fract_z
_atom_site_U_iso_or_equiv
_atom_site_adp_type
_atom_site_occupancy
_atom_site_symmetry_multiplicity
_atom_site_calc_flag
_atom_site_refinement_flags
C5 C 0.10179(16) 0.11794(15) 0.04905(12) 0.0379(8) Uani 1 1 d .
C4 C 0.16613(18) 0.14560(18) 0.06025(14) 0.0530(9) Uani 1 1 d .
H2 H 0.1714 0.1927 0.0645 0.064 Uiso 1 1 calc R
C3 C 0.22084(19) 0.1030(2) 0.06482(16) 0.0647(11) Uani 1 1 d .
H3 H 0.2641 0.1206 0.0721 0.078 Uiso 1 1 calc R
C2 C 0.21161(19) 0.0333(2) 0.05848(15) 0.0634(11) Uani 1 1 d .
H4 H 0.2479 0.0029 0.0628 0.076 Uiso 1 1 calc R
C1 C 0.14822(18) 0.01044(18) 0.04576(14) 0.0528(9) Uani 1 1 d .
H5 H 0.1426 -0.0364 0.0406 0.063 Uiso 1 1 calc R
C6 C -0.05139(15) 0.01893(15) 0.11378(13) 0.0359(7) Uani 1 1 d .
C7 C -0.06737(17) -0.00229(17) 0.16408(13) 0.0480(8) Uani 1 1 d .
H7 H -0.0731 0.0301 0.1901 0.058 Uiso 1 1 calc R
C8 C -0.07456(19) -0.06993(19) 0.17485(15) 0.0570(10) Uani 1 1 d .
H8 H -0.0844 -0.0844 0.2083 0.068 Uiso 1 1 calc R
C9 C -0.0669(2) -0.11705(18) 0.13524(16) 0.0606(11) Uani 1 1 d .
H9 H -0.0729 -0.1637 0.1413 0.073 Uiso 1 1 calc R
C10 C 0.05053(18) 0.09355(15) -0.08698(14) 0.0482(9) Uani 1 1 d .
H10 H 0.0454 0.1255 -0.0605 0.058 Uiso 1 1 calc R
N1 N 0.09269(13) 0.05094(12) 0.04010(10) 0.0402(7) Uani 1 1 d .
N2 N 0.04464(14) 0.15971(14) 0.04707(12) 0.0443(7) Uani 1 1 d .
N4 N 0.04127(13) 0.02654(12) -0.07553(10) 0.0379(6) Uani 1 1 d .
N3 N -0.04441(15) 0.08823(13) 0.10372(11) 0.0411(7) Uani 1 1 d .
O1 O -0.07789(10) 0.19803(9) 0.05627(8) 0.0408(5) Uani 1 1 d .
O2 O -0.05225(11) 0.08916(9) 0.00481(8) 0.0362(5) Uani 1 1 d .
P1 P -0.03670(4) 0.13489(4) 0.04972(3) 0.0343(2) Uani 1 1 d .
Zn1 Zn 0.0000 0.0000 0.0000 0.03638(16) Uani 1 2 d S
H2B H 0.0525(16) 0.1989(17) 0.0499(13) 0.047(10) Uiso 1 1 d .
H4B H -0.0464(15) 0.1113(15) 0.1273(12) 0.033(9) Uiso 1 1 d .

loop_
_atom_site_aniso_label
_atom_site_aniso_U_11
_atom_site_aniso_U_22
_atom_site_aniso_U_33
_atom_site_aniso_U_23
_atom_site_aniso_U_13
_atom_site_aniso_U_12
C5 0.0416(19) 0.0383(18) 0.0337(18) -0.0066(14) 0.0067(15) -0.0041(14)
C4 0.052(2) 0.044(2) 0.063(3) -0.0163(18) 0.0082(19) -0.0085(17)
C3 0.044(2) 0.076(3) 0.074(3) -0.014(2) -0.003(2) -0.009(2)
C2 0.048(2) 0.066(3) 0.076(3) -0.014(2) -0.008(2) 0.0078(19)
C1 0.052(2) 0.048(2) 0.058(2) -0.0120(18) -0.0058(19) 0.0085(17)
C6 0.0361(17) 0.0317(16) 0.0399(19) -0.0032(14) 0.0060(14) -0.0010(13)
C7 0.060(2) 0.048(2) 0.0355(19) -0.0036(17) 0.0147(17) -0.0087(17)
C8 0.071(2) 0.056(2) 0.044(2) 0.0080(19) 0.0188(19) -0.0115(19)
C9 0.080(3) 0.040(2) 0.062(3) 0.0110(19) 0.020(2) -0.0127(19)
C10 0.064(2) 0.0302(17) 0.051(2) -0.0044(16) 0.0135(19) -0.0025(16)
N1 0.0466(16) 0.0331(14) 0.0409(17) -0.0074(12) 0.0019(13) 0.0003(12)
N2 0.0480(17) 0.0256(14) 0.059(2) -0.0101(14) 0.0083(14) -0.0026(13)
N4 0.0488(16) 0.0269(12) 0.0380(16) -0.0019(12) 0.0075(13) -0.0013(12)
N3 0.0613(19) 0.0312(15) 0.0308(16) -0.0108(13) 0.0076(14) -0.0004(13)
O1 0.0487(13) 0.0285(11) 0.0451(14) -0.0039(10) 0.0132(11) 0.0026(9)
O2 0.0487(12) 0.0265(10) 0.0334(12) -0.0055(9) 0.0030(10) 0.0009(9)
P1 0.0426(5) 0.0257(4) 0.0346(4) -0.0050(3) 0.0076(4) 0.0003(4)
Zn1 0.0501(3) 0.0258(3) 0.0332(3) -0.0046(2) 0.0074(2) 0.0031(2)

loop_
_atom_type_symbol
_atom_type_description
_atom_type_scat_dispersion_real
_atom_type_scat_dispersion_imag
_atom_type_scat_source
C C 0.0033 0.0016 'International Tables Vol C Tables 4.2.6.8 and 6.1.1.4'
H H 0.0000 0.0000 'International Tables Vol C Tables 4.2.6.8 and 6.1.1.4'
N N 0.0061 0.0033 'International Tables Vol C Tables 4.2.6.8 and 6.1.1.4'
O O 0.0106 0.0060 'International Tables Vol C Tables 4.2.6.8 and 6.1.1.4'
P P 0.1023 0.0942 'International Tables Vol C Tables 4.2.6.8 and 6.1.1.4'
Zn Zn 0.2839 1.4301 'International Tables Vol C Tables 4.2.6.8 and 6.1.1.4'

loop_
_geom_angle_atom_site_label_1
_geom_angle_atom_site_label_2
_geom_angle_atom_site_label_3
_geom_angle
_geom_angle_site_symmetry_1
_geom_angle_site_symmetry_3
N1 C5 N2 117.5(3) . .
N1 C5 C4 122.1(3) . .
N2 C5 C4 120.3(3) . .
C3 C4 C5 119.2(3) . .
C4 C3 C2 119.3(3) . .
C1 C2 C3 118.1(3) . .
N1 C1 C2 124.5(3) . .
N4 C6 N3 119.5(3) 17 .
N4 C6 C7 121.5(3) 17 .
N3 C6 C7 119.1(3) . .
C8 C7 C6 120.1(3) . .
C7 C8 C9 118.9(3) . .
C10 C9 C8 118.6(3) 17 .
N4 C10 C9 123.7(3) . 17
C5 N1 C1 116.5(3) . .
C5 N1 Zn1 127.0(2) . .
C1 N1 Zn1 115.2(2) . .
C5 N2 P1 126.7(2) . .
C6 N4 C10 117.2(3) 17 .
C6 N4 Zn1 124.0(2) 17 .
C10 N4 Zn1 118.4(2) . .
C6 N3 P1 134.2(2) . .
P1 O2 Zn1 117.33(12) . .
O1 P1 O2 118.37(13) . .
O1 P1 N2 106.31(13) . .
O2 P1 N2 109.61(14) . .
O1 P1 N3 107.93(13) . .
O2 P1 N3 107.81(12) . .
N2 P1 N3 106.19(15) . .
O2 Zn1 O2 180.0 . 17
O2 Zn1 N4 92.14(8) . .
O2 Zn1 N4 87.86(8) 17 .
O2 Zn1 N4 87.86(8) . 17
O2 Zn1 N4 92.14(8) 17 17
N4 Zn1 N4 180.0 . 17
O2 Zn1 N1 89.82(8) . .
O2 Zn1 N1 90.18(8) 17 .
N4 Zn1 N1 90.67(9) . .
N4 Zn1 N1 89.33(9) 17 .
O2 Zn1 N1 90.18(8) . 17
O2 Zn1 N1 89.82(8) 17 17
N4 Zn1 N1 89.33(9) . 17
N4 Zn1 N1 90.67(9) 17 17
N1 Zn1 N1 180.0 . 17

loop_
_geom_bond_atom_site_label_1
_geom_bond_atom_site_label_2
_geom_bond_distance
_geom_bond_site_symmetry_2
C5 N1 1.338(4) .
C5 N2 1.381(4) .
C5 C4 1.396(4) .
C4 C3 1.357(5) .
C3 C2 1.380(5) .
C2 C1 1.354(5) .
C1 N1 1.348(4) .
C6 N4 1.343(4) 17
C6 N3 1.382(4) .
C6 C7 1.400(4) .
C7 C8 1.355(5) .
C8 C9 1.383(5) .
C9 C10 1.368(5) 17
C10 N4 1.351(4) .
C10 C9 1.367(5) 17
N1 Zn1 2.308(3) .
N2 P1 1.659(3) .
N4 C6 1.343(4) 17
N4 Zn1 2.175(3) .
N3 P1 1.673(3) .
O1 P1 1.479(2) .
O2 P1 1.495(2) .
O2 Zn1 2.0181(18) .
Zn1 O2 2.0181(18) 17
Zn1 N4 2.175(3) 17
Zn1 N1 2.308(3) 17
